data_4023036
loop_
_publ_author_name
'Sonia Torrico Vallejos'
'Mauricio F. Erben'
'Helge Willner'
'Roland Boese'
'Carlos O. Della V\'edova'

_publ_section_title
;
 Preparation and Properties of Methoxycarbonylsulfenyl
 Isocyanate, CH~3~OC(O)SNCO
;
_journal_name_full 'Journal of Organic Chemistry'
_journal_page_first 9074
_journal_page_last 9080
_journal_paper_doi 10.1021/jo701543g
_journal_volume 72
_journal_year 2007
_chemical_formula_sum 'C3 H3 N O3 S'
_chemical_formula_weight 133.12
_chemical_name_systematic
; 
 ? 
;
_space_group_IT_number 2
_symmetry_cell_setting triclinic
_symmetry_space_group_name_Hall '-P 1'
_symmetry_space_group_name_H-M 'P -1'
_atom_sites_solution_hydrogens geom
_atom_sites_solution_primary direct
_atom_sites_solution_secondary difmap
_audit_creation_method SHELXL-97
_cell_angle_alpha 67.290(2)
_cell_angle_beta 71.5570(10)
_cell_angle_gamma 83.4850(10)
_cell_formula_units_Z 6
_cell_length_a 8.2923(6)
_cell_length_b 9.8389(7)
_cell_length_c 11.8651(8)
_cell_measurement_temperature 203(2)
_cell_volume 847.08(10)
_computing_structure_refinement 'SHELXL-97 (Sheldrick, 1997)'
_computing_structure_solution 'SHELXS-97 (Sheldrick, 1990)'
_diffrn_ambient_temperature 203(2)
_diffrn_measured_fraction_theta_full 0.676
_diffrn_measured_fraction_theta_max 0.676
_diffrn_radiation_monochromator graphite
_diffrn_radiation_source 'fine-focus sealed tube'
_diffrn_radiation_type MoK\a
_diffrn_radiation_wavelength 0.71073
_diffrn_reflns_av_R_equivalents 0.0067
_diffrn_reflns_av_sigmaI/netI 0.0120
_diffrn_reflns_limit_h_max 11
_diffrn_reflns_limit_h_min -9
_diffrn_reflns_limit_k_max 12
_diffrn_reflns_limit_k_min -13
_diffrn_reflns_limit_l_max 13
_diffrn_reflns_limit_l_min -13
_diffrn_reflns_number 3475
_diffrn_reflns_theta_full 28.31
_diffrn_reflns_theta_max 28.31
_diffrn_reflns_theta_min 2.24
_exptl_absorpt_coefficient_mu 0.486
_exptl_crystal_density_diffrn 1.566
_exptl_crystal_density_method 'not measured'
_exptl_crystal_F_000 408
_refine_diff_density_max 0.235
_refine_diff_density_min -0.219
_refine_diff_density_rms 0.060
_refine_ls_extinction_coef 0.019(2)
_refine_ls_extinction_expression Fc^*^=kFc[1+0.001xFc^2^\l^3^/sin(2\q)]^-1/4^
_refine_ls_extinction_method SHELXL
_refine_ls_goodness_of_fit_ref 1.032
_refine_ls_hydrogen_treatment mixed
_refine_ls_matrix_type full
_refine_ls_number_parameters 218
_refine_ls_number_reflns 2841
_refine_ls_number_restraints 0
_refine_ls_restrained_S_all 1.032
_refine_ls_R_factor_all 0.0311
_refine_ls_R_factor_gt 0.0285
_refine_ls_shift/su_max 0.001
_refine_ls_shift/su_mean 0.000
_refine_ls_structure_factor_coef Fsqd
_refine_ls_weighting_details 'calc w=1/[\s^2^(Fo^2^)+(0.0458P)^2^+0.2330P] where P=(Fo^2^+2Fc^2^)/3'
_refine_ls_weighting_scheme calc
_refine_ls_wR_factor_gt 0.0778
_refine_ls_wR_factor_ref 0.0801
_reflns_number_gt 2597
_reflns_number_total 2841
_reflns_threshold_expression >2sigma(I)
_cod_data_source_file jo701543g-File003.cif
_cod_data_source_block ncovdvm
_cod_database_code 4023036

loop_
_symmetry_equiv_pos_as_xyz
'x, y, z'
'-x, -y, -z'

loop_
_atom_site_label
_atom_site_type_symbol
_atom_site_fract_x
_atom_site_fract_y
_atom_site_fract_z
_atom_site_U_iso_or_equiv
_atom_site_adp_type
_atom_site_occupancy
_atom_site_symmetry_multiplicity
_atom_site_calc_flag
_atom_site_refinement_flags
S1 S 0.41456(5) 0.06571(5) 0.73476(5) 0.04208(18) Uani 1 1 d .
O1 O 0.55493(15) -0.17447(16) 0.82907(17) 0.0473(4) Uani 1 1 d .
N1 N 0.45610(17) 0.18469(17) 0.58447(18) 0.0431(5) Uani 1 1 d .
C1 C 0.6762(3) -0.2948(2) 0.8330(2) 0.0544(6) Uani 1 1 d .
H1A H 0.6691 -0.3391 0.7745 0.082 Uiso 1 1 d R
H1B H 0.6492 -0.3684 0.9193 0.082 Uiso 1 1 d R
H1C H 0.7905 -0.2571 0.8081 0.082 Uiso 1 1 d R
O2 O 0.67495(14) -0.05905(14) 0.61677(14) 0.0447(4) Uani 1 1 d .
C2 C 0.57230(18) -0.0693(2) 0.7169(2) 0.0351(6) Uani 1 1 d .
C3 C 0.5627(2) 0.18905(18) 0.4874(2) 0.0424(5) Uani 1 1 d .
O3 O 0.65617(18) 0.20978(16) 0.38597(16) 0.0618(5) Uani 1 1 d .
S11 S 0.31843(5) -0.15493(5) 1.10142(5) 0.04117(17) Uani 1 1 d .
O11 O 0.08345(14) -0.05671(14) 1.24526(14) 0.0438(4) Uani 1 1 d .
N11 N 0.43855(18) -0.3037(2) 1.1380(2) 0.0468(6) Uani 1 1 d .
C11 C -0.0369(2) -0.0561(2) 1.3654(2) 0.0496(6) Uani 1 1 d .
H11A H -0.1120 -0.1412 1.4037 0.074 Uiso 1 1 d R
H11B H -0.1034 0.0332 1.3484 0.074 Uiso 1 1 d R
H11C H 0.0247 -0.0596 1.4237 0.074 Uiso 1 1 d R
O12 O 0.19101(14) -0.27142(17) 1.35236(17) 0.0465(4) Uani 1 1 d .
C12 C 0.18569(17) -0.1720(2) 1.2563(2) 0.0335(6) Uani 1 1 d .
C13 C 0.4444(2) -0.3953(3) 1.2372(3) 0.0469(8) Uani 1 1 d .
O13 O 0.4656(2) -0.4948(2) 1.3253(2) 0.0766(6) Uani 1 1 d .
S21 S 0.07359(5) 0.20769(5) 0.97218(5) 0.04185(18) Uani 1 1 d .
O21 O 0.15976(16) 0.34746(15) 0.73393(16) 0.0495(4) Uani 1 1 d .
N21 N -0.07548(19) 0.24345(17) 1.08967(18) 0.0479(5) Uani 1 1 d .
C21 C 0.1642(3) 0.4680(2) 0.6145(2) 0.0544(6) Uani 1 1 d .
H21A H 0.0613 0.4667 0.5926 0.082 Uiso 1 1 d R
H21B H 0.2622 0.4577 0.5472 0.082 Uiso 1 1 d R
H21C H 0.1726 0.5606 0.6235 0.082 Uiso 1 1 d R
O22 O -0.04838(15) 0.45847(14) 0.84305(15) 0.0480(4) Uani 1 1 d .
C22 C 0.05076(18) 0.36052(18) 0.8383(2) 0.0373(5) Uani 1 1 d .
C23 C -0.1731(2) 0.3433(2) 1.0898(2) 0.0427(5) Uani 1 1 d .
O23 O -0.27485(17) 0.43072(16) 1.10733(16) 0.0615(5) Uani 1 1 d .

loop_
_atom_site_aniso_label
_atom_site_aniso_U_11
_atom_site_aniso_U_22
_atom_site_aniso_U_33
_atom_site_aniso_U_23
_atom_site_aniso_U_13
_atom_site_aniso_U_12
S1 0.0440(2) 0.0445(3) 0.0358(5) -0.0173(3) -0.01096(19) 0.01402(16)
O1 0.0579(7) 0.0419(8) 0.0334(13) -0.0094(9) -0.0138(6) 0.0172(5)
N1 0.0473(7) 0.0412(8) 0.0347(15) -0.0104(10) -0.0137(7) 0.0148(6)
C1 0.0662(11) 0.0425(10) 0.052(2) -0.0142(13) -0.0253(10) 0.0220(8)
O2 0.0421(6) 0.0462(7) 0.0387(11) -0.0146(8) -0.0078(5) 0.0114(5)
C2 0.0373(7) 0.0352(9) 0.0349(18) -0.0136(12) -0.0144(7) 0.0051(6)
C3 0.0474(8) 0.0328(9) 0.0449(18) -0.0125(11) -0.0167(9) 0.0103(6)
O3 0.0693(8) 0.0501(8) 0.0422(13) -0.0082(9) -0.0007(8) 0.0142(6)
S11 0.0417(2) 0.0459(3) 0.0301(5) -0.0120(3) -0.00825(18) 0.00790(16)
O11 0.0459(6) 0.0463(7) 0.0355(11) -0.0155(8) -0.0120(5) 0.0158(5)
N11 0.0500(8) 0.0487(10) 0.0316(19) -0.0127(12) -0.0067(8) 0.0148(7)
C11 0.0407(8) 0.0639(12) 0.0454(18) -0.0284(13) -0.0097(8) 0.0157(7)
O12 0.0470(6) 0.0466(8) 0.0304(13) -0.0065(9) -0.0045(6) 0.0105(5)
C12 0.0326(6) 0.0347(9) 0.0304(19) -0.0101(12) -0.0091(7) 0.0032(5)
C13 0.0459(9) 0.0484(12) 0.041(3) -0.0206(17) -0.0061(9) 0.0141(8)
O13 0.0891(11) 0.0671(11) 0.0477(18) -0.0123(12) -0.0117(9) 0.0423(9)
S21 0.0446(2) 0.0360(2) 0.0369(5) -0.0092(3) -0.01115(19) 0.01251(15)
O21 0.0590(7) 0.0426(7) 0.0298(12) -0.0062(9) -0.0042(6) 0.0131(5)
N21 0.0574(8) 0.0414(8) 0.0312(14) -0.0058(10) -0.0093(7) 0.0133(6)
C21 0.0664(11) 0.0493(12) 0.029(2) -0.0018(14) -0.0081(10) 0.0056(9)
O22 0.0528(6) 0.0377(6) 0.0412(12) -0.0081(8) -0.0109(6) 0.0151(5)
C22 0.0388(7) 0.0331(8) 0.0355(15) -0.0101(10) -0.0095(7) 0.0032(6)
C23 0.0483(8) 0.0414(10) 0.0262(16) -0.0049(11) -0.0056(8) 0.0030(7)
O23 0.0625(8) 0.0556(8) 0.0465(13) -0.0143(9) -0.0028(7) 0.0215(6)

loop_
_atom_type_symbol
_atom_type_description
_atom_type_scat_dispersion_real
_atom_type_scat_dispersion_imag
_atom_type_scat_source
C C 0.0033 0.0016 'International Tables Vol C Tables 4.2.6.8 and 6.1.1.4'
H H 0.0000 0.0000 'International Tables Vol C Tables 4.2.6.8 and 6.1.1.4'
N N 0.0061 0.0033 'International Tables Vol C Tables 4.2.6.8 and 6.1.1.4'
O O 0.0106 0.0060 'International Tables Vol C Tables 4.2.6.8 and 6.1.1.4'
S S 0.1246 0.1234 'International Tables Vol C Tables 4.2.6.8 and 6.1.1.4'

loop_
_geom_angle_atom_site_label_1
_geom_angle_atom_site_label_2
_geom_angle_atom_site_label_3
_geom_angle
N1 S1 C2 100.65(9)
C2 O1 C1 116.01(15)
C3 N1 S1 132.83(14)
O2 C2 O1 128.32(15)
O2 C2 S1 123.31(18)
O1 C2 S1 108.37(12)
O3 C3 N1 171.3(2)
N11 S11 C12 100.31(10)
C12 O11 C11 115.02(17)
C13 N11 S11 132.31(14)
O12 C12 O11 127.24(17)
O12 C12 S11 124.36(12)
O11 C12 S11 108.40(16)
O13 C13 N11 171.00(18)
N21 S21 C22 100.56(8)
C22 O21 C21 116.01(14)
C23 N21 S21 132.37(18)
O22 C22 O21 126.7(2)
O22 C22 S21 124.78(15)
O21 C22 S21 108.48(11)
O23 C23 N21 171.0(2)

loop_
_geom_bond_atom_site_label_1
_geom_bond_atom_site_label_2
_geom_bond_distance
S1 N1 1.661(2)
S1 C2 1.7802(15)
O1 C2 1.309(2)
O1 C1 1.460(2)
N1 C3 1.198(3)
O2 C2 1.197(2)
C3 O3 1.161(2)
S11 N11 1.6657(19)
S11 C12 1.773(2)
O11 C12 1.326(2)
O11 C11 1.460(2)
N11 C13 1.187(3)
O12 C12 1.191(2)
C13 O13 1.170(3)
S21 N21 1.6688(16)
S21 C22 1.761(2)
O21 C22 1.325(2)
O21 C21 1.448(3)
N21 C23 1.200(2)
O22 C22 1.2003(18)
C23 O23 1.165(2)

loop_
_geom_torsion_atom_site_label_1
_geom_torsion_atom_site_label_2
_geom_torsion_atom_site_label_3
_geom_torsion_atom_site_label_4
_geom_torsion
C2 S1 N1 C3 -2.4(2)
C1 O1 C2 O2 0.1(2)
C1 O1 C2 S1 -179.19(12)
N1 S1 C2 O2 1.63(16)
N1 S1 C2 O1 -179.08(11)
S1 N1 C3 O3 180(100)
C12 S11 N11 C13 -2.7(2)
C11 O11 C12 O12 -1.3(2)
C11 O11 C12 S11 178.88(11)
N11 S11 C12 O12 -2.08(16)
N11 S11 C12 O11 177.74(10)
S11 N11 C13 O13 174.9(13)
C22 S21 N21 C23 -0.8(2)
C21 O21 C22 O22 3.2(3)
C21 O21 C22 S21 -177.13(12)
N21 S21 C22 O22 1.15(16)
N21 S21 C22 O21 -178.55(12)
S21 N21 C23 O23 -178.9(12)

loop_
_cod_related_entry_id
_cod_related_entry_database
_cod_related_entry_code
1 ChemSpider 30658602
